data_1535230
loop_
_publ_author_name
'Herschke, L.'
'Enkelmann, V.'
'Lieberwirth, I.'
'Wegner, G.'

_publ_section_title
;
 The role of hydrogen bonding in the crystal structures of zinc phosphate
 hydrates
;
_journal_name_full 'Chemistry - A European Journal'
_journal_page_first 2795
_journal_page_last 2803
_journal_volume 10
_journal_year 2004
_chemical_formula_sum 'H9 O15 P3 Zn2.5'
_chemical_name_systematic 'Zn3 (H P O4)3 (H2 O)3'
_space_group_IT_number 2
_symmetry_space_group_name_Hall '-P 1'
_symmetry_space_group_name_H-M 'P -1'
_cell_angle_alpha 112.06
_cell_angle_beta 111.97
_cell_angle_gamma 96.99
_cell_formula_units_Z 2
_cell_length_a 8.475
_cell_length_b 9.869
_cell_length_c 9.889
_cell_volume 677.004
_citation_journal_id_ASTM CEUJED
_cod_data_source_file Herschke_CEUJED_2004_1343.cif
_cod_data_source_block H9O15P3Zn2.5
_cod_original_cell_volume 677.0046
_cod_database_code 1535230

loop_
_symmetry_equiv_pos_as_xyz
x,y,z
-x,-y,-z

loop_
_atom_site_label
_atom_site_type_symbol
_atom_site_fract_x
_atom_site_fract_y
_atom_site_fract_z
_atom_site_occupancy
_atom_site_U_iso_or_equiv
O6 O-2 0.6358 0.4884 0.7095 1 0.0
O11 O-2 0.8658 0.1207 0.4677 1 0.0
O7 O-2 0.9725 0.0413 0.6958 1 0.0
P1 P+5 0.63271 0.52181 0.86973 1 0.0
H7 H+1 0.6994 0.2805 0.4204 1 0.0
H5 H+1 0.264 0.2374 0.2844 1 0.0
Zn1 Zn+2 0.55589 0.16934 0.73037 1 0.0
H3 H+1 0.625 0.0591 1.1475 1 0.0
H6 H+1 0.5927 0.3649 0.3078 1 0.0
O1 O-2 0.589 0.3749 0.887 1 0.0
O4 O-2 0.5551 0.0385 0.8398 1 0.0
Zn3 Zn+2 0.5 0.5 0.5 1 0.0
P2 P+5 0.8088 0.05658 0.57205 1 0.0
O2 O-2 0.3266 0.1024 0.5413 1 0.0
H8 H+1 1.0418 0.5972 0.8414 1 0.0
H9 H+1 1.066 0.451 0.8388 1 0.0
H2 H+1 0.9228 0.0638 0.4102 1 0.0
P3 P+5 0.73369 0.05694 0.97511 1 0.0
O8 O-2 0.7719 -0.0955 0.9308 1 0.0
H1 H+1 0.455 0.6087 0.9606 1 0.0
O5 O-2 0.8112 0.6298 1.017 1 0.0
Zn2 Zn+2 0.93484 0.83472 1.06903 1 0.0
O13 O-2 0.2807 0.3027 0.4068 1 0.0
O12 O-2 0.7216 0.1111 1.1407 1 0.0
O9 O-2 0.884 0.1867 1.008 1 0.0
O3 O-2 0.7367 0.1765 0.6558 1 0.0
O15 O-2 1.0056 0.4911 0.7677 1 0.0
O10 O-2 0.4808 0.5993 0.8724 1 0.0
H4 H+1 0.2965 0.2339 0.4533 1 0.0
O14 O-2 0.6308 0.3466 0.4009 1 0.0
